data_1520418
loop_
_publ_author_name
'Spencer, John'
'Patel, Hiren'
'Callear, Samantha K.'
'Hursthouse, Michael B.'

_publ_section_title
;
 C16H17FN4O
;
_journal_name_full 'Crystal Structure Report Archive'
_journal_page_first 647
_journal_year 2009
_chemical_formula_sum 'C16 H17 F N4 O'
_chemical_formula_weight 300.34
_space_group_IT_number 14
_symmetry_cell_setting monoclinic
_symmetry_space_group_name_Hall '-P 2ybc'
_symmetry_space_group_name_H-M 'P 1 21/c 1'
_atom_sites_solution_hydrogens geom
_atom_sites_solution_primary direct
_atom_sites_solution_secondary difmap
_cell_angle_alpha 90.00
_cell_angle_beta 106.779(4)
_cell_angle_gamma 90.00
_cell_formula_units_Z 4
_cell_length_a 15.8650(12)
_cell_length_b 5.6205(4)
_cell_length_c 16.4742(12)
_cell_measurement_reflns_used 25207
_cell_measurement_temperature 120(2)
_cell_measurement_theta_max 27.48
_cell_measurement_theta_min 2.91
_cell_volume 1406.45(18)
_computing_cell_refinement 'DENZO (Otwinowski & Minor, 1997) & COLLECT (Hooft, R.W.W., 1998)'
_computing_data_collection 'COLLECT (Hooft, R.W.W., 1998)'
_computing_data_reduction 'DENZO (Otwinowski & Minor, 1997) & COLLECT (Hooft, R.W.W., 1998)'
_computing_structure_refinement 'SHELXL-97 (Sheldrick, 2008)'
_diffrn_ambient_temperature 120(2)
_diffrn_measured_fraction_theta_full 0.994
_diffrn_measured_fraction_theta_max 0.994
_diffrn_measurement_device_type 'Bruker-Nonius APEX II CCD camera on \k-goniostat'
_diffrn_measurement_method '\f & \w scans'
_diffrn_radiation_monochromator '10cm confocal mirrors'
_diffrn_radiation_source 'Bruker-Nonius FR591 rotating anode'
_diffrn_radiation_type MoK\a
_diffrn_radiation_wavelength 0.71073
_diffrn_reflns_av_R_equivalents 0.1269
_diffrn_reflns_av_sigmaI/netI 0.1232
_diffrn_reflns_limit_h_max 20
_diffrn_reflns_limit_h_min -20
_diffrn_reflns_limit_k_max 6
_diffrn_reflns_limit_k_min -7
_diffrn_reflns_limit_l_max 21
_diffrn_reflns_limit_l_min -20
_diffrn_reflns_number 15309
_diffrn_reflns_theta_full 27.48
_diffrn_reflns_theta_max 27.48
_diffrn_reflns_theta_min 3.14
_exptl_absorpt_coefficient_mu 0.102
_exptl_absorpt_correction_T_max 0.9990
_exptl_absorpt_correction_T_min 0.9576
_exptl_absorpt_correction_type multi-scan
_exptl_absorpt_process_details 'SADABS 2007/2 (Sheldrick, G.M., 2007)'
_exptl_crystal_colour colourless
_exptl_crystal_density_diffrn 1.418
_exptl_crystal_density_method 'not measured'
_exptl_crystal_description lath
_exptl_crystal_F_000 632
_exptl_crystal_size_max 0.43
_exptl_crystal_size_mid 0.05
_exptl_crystal_size_min 0.01
_refine_diff_density_max 0.403
_refine_diff_density_min -0.375
_refine_diff_density_rms 0.089
_refine_ls_extinction_method none
_refine_ls_goodness_of_fit_ref 1.135
_refine_ls_hydrogen_treatment constr
_refine_ls_matrix_type full
_refine_ls_number_parameters 199
_refine_ls_number_reflns 3206
_refine_ls_number_restraints 0
_refine_ls_restrained_S_all 1.135
_refine_ls_R_factor_all 0.1999
_refine_ls_R_factor_gt 0.1116
_refine_ls_shift/su_max 0.000
_refine_ls_shift/su_mean 0.000
_refine_ls_structure_factor_coef Fsqd
_refine_ls_weighting_details 'calc w=1/[\s^2^(Fo^2^)+(0.0000P)^2^+6.5878P] where P=(Fo^2^+2Fc^2^)/3'
_refine_ls_weighting_scheme calc
_refine_ls_wR_factor_gt 0.1760
_refine_ls_wR_factor_ref 0.2139
_reflns_number_gt 1796
_reflns_number_total 3206
_reflns_threshold_expression >2\s(I)
_cod_data_source_file eCrystal-647.cif
_cod_data_source_block 2009src0113
_cod_depositor_comments
;
Citation :
Spencer, John and Patel, Hiren and Callear, Samantha K. and 
Hursthouse, Michael B. (2009) 
University of Southampton, Crystal Structure Report Archive. 
(doi:10.5258/ecrystals/647)

More at:
http://ecrystals.chem.soton.ac.uk/647/
;
_cod_original_sg_symbol_H-M P21/c
_cod_database_code 1520418

loop_
_symmetry_equiv_pos_as_xyz
'x, y, z'
'-x, y+1/2, -z+1/2'
'-x, -y, -z'
'x, -y-1/2, z-1/2'

loop_
_atom_site_label
_atom_site_type_symbol
_atom_site_fract_x
_atom_site_fract_y
_atom_site_fract_z
_atom_site_U_iso_or_equiv
_atom_site_adp_type
_atom_site_occupancy
_atom_site_symmetry_multiplicity
_atom_site_calc_flag
_atom_site_refinement_flags
_atom_site_disorder_assembly
_atom_site_disorder_group
C2 C -0.1843(3) 1.1274(9) 0.1216(3) 0.0243(11) Uani 1 1 d . . .
H2 H -0.2089 1.2649 0.1395 0.029 Uiso 1 1 calc R . .
C3 C -0.2409(3) 0.9435(10) 0.0859(3) 0.0243(11) Uani 1 1 d . . .
C4 C -0.2030(3) 0.7429(10) 0.0625(3) 0.0256(12) Uani 1 1 d . . .
H4 H -0.2387 0.6104 0.0384 0.031 Uiso 1 1 calc R . .
C5 C -0.1126(3) 0.7352(9) 0.0743(3) 0.0222(11) Uani 1 1 d . . .
H5 H -0.0861 0.5974 0.0590 0.027 Uiso 1 1 calc R . .
C6 C -0.0615(3) 0.9320(9) 0.1089(3) 0.0211(11) Uani 1 1 d . . .
C8 C 0.0717(3) 0.7374(9) 0.0956(3) 0.0236(11) Uani 1 1 d . . .
H8A H 0.0367 0.6813 0.0390 0.028 Uiso 1 1 calc R . .
H8B H 0.0733 0.6081 0.1369 0.028 Uiso 1 1 calc R . .
C9 C 0.1652(3) 0.7944(10) 0.0940(3) 0.0262(12) Uani 1 1 d . . .
H9A H 0.1939 0.6474 0.0821 0.031 Uiso 1 1 calc R . .
H9B H 0.1632 0.9098 0.0481 0.031 Uiso 1 1 calc R . .
C11 C 0.1740(3) 1.1015(9) 0.2008(3) 0.0229(11) Uani 1 1 d . . .
H11A H 0.1729 1.2344 0.1611 0.027 Uiso 1 1 calc R . .
H11B H 0.2088 1.1531 0.2581 0.027 Uiso 1 1 calc R . .
C12 C 0.0811(3) 1.0456(9) 0.2015(3) 0.0217(11) Uani 1 1 d . . .
H12A H 0.0826 0.9290 0.2469 0.026 Uiso 1 1 calc R . .
H12B H 0.0525 1.1924 0.2137 0.026 Uiso 1 1 calc R . .
C13 C 0.2944(3) 0.8108(9) 0.2223(3) 0.0218(11) Uani 1 1 d . . .
C14 C 0.3434(3) 0.6402(9) 0.1825(3) 0.0204(10) Uani 1 1 d . . .
C15 C 0.3745(3) 0.4267(9) 0.2228(3) 0.0230(11) Uani 1 1 d . . .
H15 H 0.3607 0.3840 0.2733 0.028 Uiso 1 1 calc R . .
C16 C 0.4256(3) 0.2752(9) 0.1898(3) 0.0251(11) Uani 1 1 d . . .
H16 H 0.4462 0.1280 0.2165 0.030 Uiso 1 1 calc R . .
C17 C 0.4454(3) 0.3447(9) 0.1170(3) 0.0249(12) Uani 1 1 d . . .
C18 C 0.4173(3) 0.5550(10) 0.0760(3) 0.0266(12) Uani 1 1 d . . .
H18 H 0.4330 0.5990 0.0265 0.032 Uiso 1 1 calc R . .
C19 C 0.3649(3) 0.7017(10) 0.1094(3) 0.0252(11) Uani 1 1 d . . .
H19 H 0.3434 0.8470 0.0815 0.030 Uiso 1 1 calc R . .
N1 N -0.0973(3) 1.1246(7) 0.1327(3) 0.0234(9) Uani 1 1 d . . .
N3 N -0.3319(3) 0.9659(9) 0.0722(3) 0.0307(11) Uani 1 1 d . . .
H3A H -0.3538 1.0982 0.0863 0.037 Uiso 1 1 calc R . .
H3B H -0.3672 0.8477 0.0494 0.037 Uiso 1 1 calc R . .
N7 N 0.0297(3) 0.9477(7) 0.1193(2) 0.0215(9) Uani 1 1 d . . .
N10 N 0.2165(3) 0.8940(8) 0.1751(3) 0.0238(9) Uani 1 1 d . . .
O13 O 0.3288(2) 0.8796(6) 0.2963(2) 0.0262(8) Uani 1 1 d . . .
F17 F 0.49536(18) 0.1974(6) 0.08344(19) 0.0346(8) Uani 1 1 d . . .

loop_
_atom_site_aniso_label
_atom_site_aniso_U_11
_atom_site_aniso_U_22
_atom_site_aniso_U_33
_atom_site_aniso_U_23
_atom_site_aniso_U_13
_atom_site_aniso_U_12
C2 0.025(3) 0.019(3) 0.029(3) -0.004(2) 0.010(2) 0.004(2)
C3 0.025(3) 0.032(3) 0.017(2) 0.004(2) 0.009(2) 0.004(2)
C4 0.028(3) 0.029(3) 0.020(3) -0.005(2) 0.007(2) -0.003(2)
C5 0.027(3) 0.015(3) 0.024(3) -0.003(2) 0.008(2) 0.000(2)
C6 0.022(2) 0.024(3) 0.019(2) 0.002(2) 0.008(2) 0.002(2)
C8 0.024(3) 0.024(3) 0.021(3) -0.006(2) 0.005(2) 0.004(2)
C9 0.024(3) 0.031(3) 0.025(3) -0.006(2) 0.009(2) 0.005(2)
C11 0.025(3) 0.016(3) 0.028(3) -0.003(2) 0.009(2) 0.004(2)
C12 0.023(2) 0.021(3) 0.022(2) -0.001(2) 0.007(2) 0.005(2)
C13 0.025(3) 0.019(3) 0.024(3) 0.006(2) 0.011(2) 0.000(2)
C14 0.012(2) 0.025(3) 0.025(3) -0.001(2) 0.0063(19) -0.006(2)
C15 0.019(2) 0.025(3) 0.025(3) 0.003(2) 0.008(2) 0.001(2)
C16 0.019(2) 0.022(3) 0.034(3) -0.002(2) 0.006(2) 0.000(2)
C17 0.014(2) 0.029(3) 0.030(3) -0.009(2) 0.004(2) 0.001(2)
C18 0.025(3) 0.033(3) 0.024(3) -0.002(2) 0.012(2) -0.002(2)
C19 0.026(3) 0.029(3) 0.022(3) 0.004(2) 0.009(2) 0.000(2)
N1 0.024(2) 0.021(2) 0.030(2) 0.0013(18) 0.0138(19) 0.0018(19)
N3 0.019(2) 0.036(3) 0.034(3) -0.006(2) 0.0032(19) 0.004(2)
N7 0.020(2) 0.022(2) 0.023(2) -0.0034(18) 0.0069(17) 0.0015(18)
N10 0.022(2) 0.024(2) 0.025(2) -0.0022(19) 0.0063(18) 0.0033(19)
O13 0.0234(18) 0.032(2) 0.0235(19) -0.0012(16) 0.0075(15) 0.0006(16)
F17 0.0261(16) 0.0373(19) 0.0430(19) -0.0127(15) 0.0142(14) 0.0038(14)

loop_
_atom_type_symbol
_atom_type_description
_atom_type_scat_dispersion_real
_atom_type_scat_dispersion_imag
_atom_type_scat_source
C C 0.0033 0.0016 'International Tables Vol C Tables 4.2.6.8 and 6.1.1.4'
H H 0.0000 0.0000 'International Tables Vol C Tables 4.2.6.8 and 6.1.1.4'
N N 0.0061 0.0033 'International Tables Vol C Tables 4.2.6.8 and 6.1.1.4'
O O 0.0106 0.0060 'International Tables Vol C Tables 4.2.6.8 and 6.1.1.4'
F F 0.0171 0.0103 'International Tables Vol C Tables 4.2.6.8 and 6.1.1.4'

loop_
_geom_angle_atom_site_label_1
_geom_angle_atom_site_label_2
_geom_angle_atom_site_label_3
_geom_angle
_geom_angle_site_symmetry_1
_geom_angle_site_symmetry_3
N1 C2 C3 124.5(5) . .
N1 C2 H2 117.8 . .
C3 C2 H2 117.8 . .
C2 C3 C4 116.5(4) . .
C2 C3 N3 120.9(5) . .
C4 C3 N3 122.6(5) . .
C3 C4 C5 119.9(5) . .
C3 C4 H4 120.0 . .
C5 C4 H4 120.0 . .
C4 C5 C6 119.2(5) . .
C4 C5 H5 120.4 . .
C6 C5 H5 120.4 . .
N1 C6 C5 121.2(4) . .
N1 C6 N7 115.0(4) . .
C5 C6 N7 123.7(4) . .
N7 C8 C9 110.8(4) . .
N7 C8 H8A 109.5 . .
C9 C8 H8A 109.5 . .
N7 C8 H8B 109.5 . .
C9 C8 H8B 109.5 . .
H8A C8 H8B 108.1 . .
N10 C9 C8 110.6(4) . .
N10 C9 H9A 109.5 . .
C8 C9 H9A 109.5 . .
N10 C9 H9B 109.5 . .
C8 C9 H9B 109.5 . .
H9A C9 H9B 108.1 . .
N10 C11 C12 111.5(4) . .
N10 C11 H11A 109.3 . .
C12 C11 H11A 109.3 . .
N10 C11 H11B 109.3 . .
C12 C11 H11B 109.3 . .
H11A C11 H11B 108.0 . .
N7 C12 C11 110.7(4) . .
N7 C12 H12A 109.5 . .
C11 C12 H12A 109.5 . .
N7 C12 H12B 109.5 . .
C11 C12 H12B 109.5 . .
H12A C12 H12B 108.1 . .
O13 C13 N10 122.0(4) . .
O13 C13 C14 119.4(4) . .
N10 C13 C14 118.6(4) . .
C19 C14 C15 119.2(5) . .
C19 C14 C13 120.6(4) . .
C15 C14 C13 120.0(4) . .
C16 C15 C14 120.6(4) . .
C16 C15 H15 119.7 . .
C14 C15 H15 119.7 . .
C17 C16 C15 118.1(5) . .
C17 C16 H16 120.9 . .
C15 C16 H16 120.9 . .
F17 C17 C18 117.8(4) . .
F17 C17 C16 118.9(5) . .
C18 C17 C16 123.3(5) . .
C17 C18 C19 117.5(5) . .
C17 C18 H18 121.2 . .
C19 C18 H18 121.2 . .
C14 C19 C18 121.4(5) . .
C14 C19 H19 119.3 . .
C18 C19 H19 119.3 . .
C6 N1 C2 118.6(4) . .
C3 N3 H3A 120.0 . .
C3 N3 H3B 120.0 . .
H3A N3 H3B 120.0 . .
C6 N7 C8 116.6(4) . .
C6 N7 C12 114.4(4) . .
C8 N7 C12 111.9(4) . .
C13 N10 C9 125.0(4) . .
C13 N10 C11 122.2(4) . .
C9 N10 C11 112.7(4) . .

loop_
_geom_bond_atom_site_label_1
_geom_bond_atom_site_label_2
_geom_bond_distance
_geom_bond_site_symmetry_2
C2 N1 1.339(6) .
C2 C3 1.384(7) .
C2 H2 0.9500 .
C3 C4 1.384(7) .
C3 N3 1.401(6) .
C4 C5 1.392(7) .
C4 H4 0.9500 .
C5 C6 1.392(7) .
C5 H5 0.9500 .
C6 N1 1.333(6) .
C6 N7 1.410(6) .
C8 N7 1.464(6) .
C8 C9 1.525(6) .
C8 H8A 0.9900 .
C8 H8B 0.9900 .
C9 N10 1.462(6) .
C9 H9A 0.9900 .
C9 H9B 0.9900 .
C11 N10 1.469(6) .
C11 C12 1.510(6) .
C11 H11A 0.9900 .
C11 H11B 0.9900 .
C12 N7 1.471(6) .
C12 H12A 0.9900 .
C12 H12B 0.9900 .
C13 O13 1.245(6) .
C13 N10 1.340(6) .
C13 C14 1.499(7) .
C14 C19 1.387(6) .
C14 C15 1.391(7) .
C15 C16 1.390(7) .
C15 H15 0.9500 .
C16 C17 1.380(7) .
C16 H16 0.9500 .
C17 F17 1.368(5) .
C17 C18 1.371(7) .
C18 C19 1.392(7) .
C18 H18 0.9500 .
C19 H19 0.9500 .
N3 H3A 0.8800 .
N3 H3B 0.8800 .

loop_
_geom_hbond_atom_site_label_D
_geom_hbond_atom_site_label_H
_geom_hbond_atom_site_label_A
_geom_hbond_distance_DH
_geom_hbond_distance_HA
_geom_hbond_distance_DA
_geom_hbond_angle_DHA
_geom_hbond_site_symmetry_A
N3 H3A O13 0.88 2.44 3.168(6) 140.5 2
N3 H3A F17 0.88 2.44 3.087(5) 130.3 1_465
N3 H3B F17 0.88 2.53 3.210(5) 134.2 3_565
